data_7100462
loop_
_publ_author_name
'Qing-Zheng Yang.'
'Olivier Siri'
'Pierre Braunstein'

_publ_section_title
;
First Transamination Reactions for the One-Pot Synthesis
of Substituted Zwitterionic Quinones
;
_journal_name_full 'Chemical Communications'
_journal_paper_doi 10.1039/b501926e
_journal_year 2005
_chemical_formula_moiety 'C10 H14 N2 O4'
_chemical_formula_sum 'C10 H14 N2 O4'
_chemical_formula_weight 226.23
_space_group_IT_number 2
_symmetry_cell_setting triclinic
_symmetry_space_group_name_Hall '-P 1'
_symmetry_space_group_name_H-M 'P -1'
_cell_angle_alpha 74.67(5)
_cell_angle_beta 76.63(5)
_cell_angle_gamma 85.42(5)
_cell_formula_units_Z 2
_cell_length_a 5.2310(10)
_cell_length_b 9.8570(10)
_cell_length_c 10.5170(10)
_cell_measurement_temperature 173(2)
_cell_volume 508.71(12)
_diffrn_ambient_temperature 173(2)
_exptl_crystal_density_diffrn 1.477
_cod_database_code 7100462

loop_
_symmetry_equiv_pos_as_xyz
'x, y, z'
'-x, -y, -z'

loop_
_atom_site_label
_atom_site_type_symbol
_atom_site_fract_x
_atom_site_fract_y
_atom_site_fract_z
_atom_site_U_iso_or_equiv
_atom_site_adp_type
_atom_site_occupancy
_atom_site_symmetry_multiplicity
_atom_site_calc_flag
_atom_site_refinement_flags
_atom_site_disorder_assembly
_atom_site_disorder_group
O2 O 0.3155(6) 0.9418(3) 0.4304(3) 0.0245(7) Uani 1 1 d . . .
O1 O -0.2630(6) 0.6016(3) 0.4270(3) 0.0254(8) Uani 1 1 d . . .
N1 N -0.3706(7) 0.5219(3) 0.6912(3) 0.0163(7) Uani 1 1 d . . .
N2 N 0.2168(7) 0.8679(4) 0.6947(3) 0.0169(7) Uani 1 1 d . . .
O4 O 0.5809(6) 0.9566(3) 0.8418(3) 0.0247(8) Uani 1 1 d . . .
C1 C 0.0298(8) 0.7772(4) 0.4148(4) 0.0176(8) Uani 1 1 d . . .
O3 O -0.8503(6) 0.3442(4) 0.8475(3) 0.0282(8) Uani 1 1 d . . .
C4 C -0.0822(8) 0.6904(4) 0.7085(4) 0.0159(8) Uani 1 1 d . . .
C5 C 0.0931(7) 0.7977(4) 0.6374(4) 0.0138(8) Uani 1 1 d . . .
C6 C 0.1557(7) 0.8436(4) 0.4841(4) 0.0162(8) Uani 1 1 d . . .
C2 C -0.1470(8) 0.6688(4) 0.4827(4) 0.0165(8) Uani 1 1 d . . .
C3 C -0.2018(7) 0.6241(4) 0.6359(4) 0.0137(8) Uani 1 1 d . . .
C10 C 0.3031(8) 0.9610(4) 0.8767(4) 0.0175(9) Uani 1 1 d . . .
C8 C -0.5916(8) 0.3229(4) 0.8691(5) 0.0198(9) Uani 1 1 d . . .
C7 C -0.4466(9) 0.4595(4) 0.8366(4) 0.0172(9) Uani 1 1 d . . .
C9 C 0.1808(8) 0.8465(4) 0.8406(4) 0.0163(8) Uani 1 1 d . . .
H1 H 0.054(8) 0.811(4) 0.315(4) 0.013(3) Uiso 1 1 d . . .
H2 H -0.118(8) 0.661(4) 0.801(5) 0.013(3) Uiso 1 1 d . . .
H3 H -0.424(8) 0.492(4) 0.636(4) 0.013(3) Uiso 1 1 d . . .
H4 H -0.570(8) 0.520(4) 0.877(4) 0.013(3) Uiso 1 1 d . . .
H5 H -0.295(9) 0.440(4) 0.867(4) 0.013(3) Uiso 1 1 d . . .
H6 H -0.611(8) 0.281(4) 0.965(5) 0.013(3) Uiso 1 1 d . . .
H7 H -0.497(8) 0.263(5) 0.820(4) 0.013(3) Uiso 1 1 d . . .
H8 H -0.836(8) 0.360(5) 0.768(5) 0.013(3) Uiso 1 1 d . . .
H9 H 0.309(9) 0.931(5) 0.642(4) 0.013(3) Uiso 1 1 d . . .
H10 H -0.002(9) 0.855(4) 0.875(4) 0.013(3) Uiso 1 1 d . . .
H11 H 0.256(8) 0.769(5) 0.877(4) 0.013(3) Uiso 1 1 d . . .
H12 H 0.253(8) 0.941(4) 0.979(4) 0.013(3) Uiso 1 1 d . . .
H13 H 0.243(8) 1.048(5) 0.838(4) 0.013(3) Uiso 1 1 d . . .
H14 H 0.630(9) 0.981(5) 0.768(5) 0.013(3) Uiso 1 1 d . . .

loop_
_atom_site_aniso_label
_atom_site_aniso_U_11
_atom_site_aniso_U_22
_atom_site_aniso_U_33
_atom_site_aniso_U_23
_atom_site_aniso_U_13
_atom_site_aniso_U_12
O2 0.0281(17) 0.0288(16) 0.0163(15) -0.0017(12) -0.0028(12) -0.0179(13)
O1 0.0306(17) 0.0330(17) 0.0155(15) -0.0064(12) -0.0037(13) -0.0204(14)
N1 0.0234(18) 0.0177(16) 0.0103(16) -0.0043(13) -0.0044(13) -0.0107(14)
N2 0.0222(18) 0.0161(16) 0.0126(17) -0.0011(13) -0.0042(14) -0.0086(14)
O4 0.0192(16) 0.0389(19) 0.0152(15) -0.0021(14) -0.0045(13) -0.0102(13)
C1 0.021(2) 0.020(2) 0.0098(18) -0.0016(15) -0.0008(16) -0.0074(16)
O3 0.0213(16) 0.047(2) 0.0149(15) -0.0032(14) -0.0010(13) -0.0160(14)
C4 0.020(2) 0.0181(19) 0.0108(18) -0.0039(15) -0.0033(15) -0.0049(16)
C5 0.0139(18) 0.0159(18) 0.0114(17) -0.0022(14) -0.0034(15) -0.0029(15)
C6 0.0133(19) 0.021(2) 0.0164(19) -0.0050(16) -0.0066(15) -0.0010(16)
C2 0.022(2) 0.0166(19) 0.0118(18) -0.0051(14) -0.0023(15) -0.0035(16)
C3 0.0150(19) 0.0147(18) 0.0097(17) 0.0002(14) -0.0010(15) -0.0063(14)
C10 0.022(2) 0.017(2) 0.016(2) -0.0063(16) -0.0096(16) 0.0001(16)
C8 0.018(2) 0.0156(19) 0.021(2) 0.0020(16) 0.0002(17) -0.0064(16)
C7 0.022(2) 0.017(2) 0.0113(18) -0.0004(15) -0.0011(16) -0.0083(17)
C9 0.019(2) 0.0174(19) 0.0135(19) -0.0018(15) -0.0065(16) -0.0054(16)

loop_
_geom_bond_atom_site_label_1
_geom_bond_atom_site_label_2
_geom_bond_distance
_geom_bond_site_symmetry_2
_geom_bond_publ_flag
O2 C6 1.256(5) . ?
O1 C2 1.258(5) . ?
N1 C3 1.315(5) . ?
N1 C7 1.461(5) . ?
N1 H3 0.83(5) . ?
N2 C5 1.317(5) . ?
N2 C9 1.462(5) . ?
N2 H9 0.82(5) . ?
O4 C10 1.414(5) . ?
O4 H14 0.74(5) . ?
C1 C6 1.392(5) . ?
C1 C2 1.398(5) . ?
C1 H1 1.00(4) . ?
O3 C8 1.414(5) . ?
O3 H8 0.80(5) . ?
C4 C5 1.392(5) . ?
C4 C3 1.396(5) . ?
C4 H2 0.92(4) . ?
C5 C6 1.517(5) . ?
C2 C3 1.519(5) . ?
C10 C9 1.511(5) . ?
C10 H12 1.01(4) . ?
C10 H13 0.91(4) . ?
C8 C7 1.518(5) . ?
C8 H6 0.96(4) . ?
C8 H7 0.92(4) . ?
C7 H4 0.95(4) . ?
C7 H5 0.91(4) . ?
C9 H10 0.95(4) . ?
C9 H11 0.87(4) . ?

loop_
_cod_related_entry_id
_cod_related_entry_database
_cod_related_entry_code
1 ChemSpider 30652952
